data_7043417
loop_
_publ_author_name
'Beltr\'an, Tom\'as F.'
'Zaragoza, Guillermo'
'Delaude, Lionel'

_publ_section_title
;
 Synthesis and complexation of superbulky imidazolium-2-dithiocarboxylate
 ligands
;
_journal_name_full 'Dalton Trans.'
_journal_paper_doi 10.1039/C7DT01889D
_journal_year 2017
_chemical_formula_moiety 'C80 H70 Cl N2 Ru S2, F6 P, 2(C H2 Cl2)'
_chemical_formula_sum 'C82 H74 Cl5 F6 N2 P Ru S2'
_chemical_formula_weight 1574.84
_space_group_crystal_system monoclinic
_space_group_IT_number 14
_space_group_name_Hall '-P 2yn'
_space_group_name_H-M_alt 'P 1 21/n 1'
_symmetry_space_group_name_Hall '-P 2yn'
_symmetry_space_group_name_H-M 'P 1 21/n 1'
_atom_sites_solution_hydrogens geom
_audit_conform_dict_location ftp://ftp.iucr.org/pub/cif_core.dic
_audit_conform_dict_name cif_core.dic
_audit_conform_dict_version 2.4.3
_audit_creation_date 2017-03-17T13:45:11-00:00
_audit_creation_method 'WinGX routine CIF_UPDATE'
_audit_update_record
;
2017-05-08 deposited with the CCDC.
2017-06-23 downloaded from the CCDC.
;
_cell_angle_alpha 90
_cell_angle_beta 95.922(2)
_cell_angle_gamma 90
_cell_formula_units_Z 4
_cell_length_a 15.0178(5)
_cell_length_b 19.1670(7)
_cell_length_c 25.3278(8)
_cell_measurement_reflns_used 1948
_cell_measurement_temperature 100(2)
_cell_measurement_theta_max 32.64
_cell_measurement_theta_min 2.92
_cell_measurement_wavelength 0.71073
_cell_volume 7251.6(4)
_computing_cell_refinement 'APPEX2v2014.11-0 (BRUKER AXS, 2005)'
_computing_data_collection 'APPEX2v2014.11-0 (BRUKER AXS, 2005)'
_computing_data_reduction 'APPEX2v2014.11-0 (BRUKER AXS, 2005)'
_computing_molecular_graphics 'Ortep for Windows (Farrugia, 2012)'
_computing_publication_material 'WinGX publication routines (Farrugia, 2012)'
_computing_structure_refinement 'SHELXL-2016/6 (Sheldrick, 2016)'
_computing_structure_solution 'DIRDIF2008 (Beurskens et al, 2008)'
_diffrn_ambient_temperature 100(2)
_diffrn_measured_fraction_theta_full 0.999
_diffrn_measured_fraction_theta_max 1
_diffrn_measurement_device 'four-circle diffractometer'
_diffrn_measurement_device_type 'BRUKER APPEX-II CCD'
_diffrn_measurement_method 'omega and phi scans'
_diffrn_radiation_monochromator graphite
_diffrn_radiation_probe x-ray
_diffrn_radiation_source 'fine-focus sealed tube'
_diffrn_radiation_type MoK\a
_diffrn_radiation_wavelength 0.7107
_diffrn_reflns_av_R_equivalents 0.0749
_diffrn_reflns_av_unetI/netI 0.0597
_diffrn_reflns_Laue_measured_fraction_full 0.999
_diffrn_reflns_Laue_measured_fraction_max 1
_diffrn_reflns_limit_h_max 25
_diffrn_reflns_limit_h_min -25
_diffrn_reflns_limit_k_max 31
_diffrn_reflns_limit_k_min -31
_diffrn_reflns_limit_l_max 42
_diffrn_reflns_limit_l_min -42
_diffrn_reflns_number 220608
_diffrn_reflns_point_group_measured_fraction_full 0.999
_diffrn_reflns_point_group_measured_fraction_max 1
_diffrn_reflns_theta_full 25.242
_diffrn_reflns_theta_max 36.328
_diffrn_reflns_theta_min 1.655
_exptl_absorpt_coefficient_mu 0.543
_exptl_absorpt_correction_T_max 0.942
_exptl_absorpt_correction_T_min 0.900
_exptl_absorpt_correction_type multi-scan
_exptl_absorpt_process_details 'BRUKER SADABS-2016/2'
_exptl_crystal_colour Orange
_exptl_crystal_density_diffrn 1.442
_exptl_crystal_density_method 'not measured'
_exptl_crystal_description Prism
_exptl_crystal_F_000 3240
_exptl_crystal_size_max 0.24
_exptl_crystal_size_mid 0.21
_exptl_crystal_size_min 0.14
_refine_diff_density_max 1.05
_refine_diff_density_min -1.255
_refine_diff_density_rms 0.105
_refine_ls_extinction_method none
_refine_ls_goodness_of_fit_ref 1.021
_refine_ls_hydrogen_treatment constr
_refine_ls_matrix_type full
_refine_ls_number_constraints 0
_refine_ls_number_parameters 906
_refine_ls_number_reflns 35157
_refine_ls_number_restraints 3
_refine_ls_restrained_S_all 1.023
_refine_ls_R_factor_all 0.0803
_refine_ls_R_factor_gt 0.0446
_refine_ls_shift/su_max 0.002
_refine_ls_shift/su_mean 0
_refine_ls_structure_factor_coef Fsqd
_refine_ls_weighting_details 'w=1/[\s^2^(Fo^2^)+(0.0456P)^2^+4.3785P] where P=(Fo^2^+2Fc^2^)/3'
_refine_ls_weighting_scheme calc
_refine_ls_wR_factor_gt 0.0976
_refine_ls_wR_factor_ref 0.1118
_reflns_Friedel_coverage 0
_reflns_number_gt 24479
_reflns_number_total 35157
_reflns_threshold_expression 'I > 2\s(I)'
_cod_data_source_file c7dt01889d2.cif
_cod_data_source_block shelx
_cod_database_code 7043417
_shelx_estimated_absorpt_t_min 0.881
_shelx_estimated_absorpt_t_max 0.928

loop_
_space_group_symop_operation_xyz
'x, y, z'
'-x+1/2, y+1/2, -z+1/2'
'-x, -y, -z'
'x-1/2, -y-1/2, z-1/2'

loop_
_atom_site_label
_atom_site_type_symbol
_atom_site_fract_x
_atom_site_fract_y
_atom_site_fract_z
_atom_site_U_iso_or_equiv
_atom_site_adp_type
_atom_site_occupancy
_atom_site_site_symmetry_order
_atom_site_calc_flag
_atom_site_refinement_flags_posn
_atom_site_refinement_flags_adp
_atom_site_refinement_flags_occupancy
_atom_site_disorder_assembly
_atom_site_disorder_group
Ru1 Ru 0.22448(2) 0.31700(2) 0.67822(2) 0.00945(3) Uani 1 1 d . . . . .
Cl1 Cl 0.27728(3) 0.20114(2) 0.70048(2) 0.01856(7) Uani 1 1 d . . . . .
S1 S 0.08274(3) 0.26485(2) 0.66376(2) 0.01231(6) Uani 1 1 d . . . . .
S2 S 0.16146(2) 0.31769(2) 0.75926(2) 0.01132(6) Uani 1 1 d . . . . .
C1 C 0.07456(9) 0.27175(7) 0.72955(6) 0.0101(2) Uani 1 1 d . . . . .
N1 N -0.06089(8) 0.19704(6) 0.73742(5) 0.0090(2) Uani 1 1 d . . . . .
C2 C 0.00594(9) 0.23999(7) 0.75801(5) 0.0086(2) Uani 1 1 d . . . . .
C3 C -0.11263(9) 0.17788(8) 0.77716(6) 0.0108(2) Uani 1 1 d . . . . .
H3 H -0.163764 0.148418 0.773407 0.013 Uiso 1 1 calc R U . . .
C4 C -0.07671(9) 0.20902(8) 0.82242(6) 0.0105(2) Uani 1 1 d . . . . .
H4 H -0.098139 0.205314 0.85631 0.013 Uiso 1 1 calc R U . . .
N2 N -0.00330(8) 0.24714(6) 0.81047(5) 0.0089(2) Uani 1 1 d . . . . .
C5 C -0.07497(9) 0.17507(7) 0.68215(5) 0.0091(2) Uani 1 1 d . . . . .
C6 C -0.12894(9) 0.21627(7) 0.64625(6) 0.0100(2) Uani 1 1 d . . . . .
C7 C -0.13400(10) 0.19841(8) 0.59290(6) 0.0120(2) Uani 1 1 d . . . . .
H7 H -0.169715 0.225916 0.567693 0.014 Uiso 1 1 calc R U . . .
C8 C -0.08793(10) 0.14108(8) 0.57538(6) 0.0127(2) Uani 1 1 d . . . . .
C9 C -0.04007(10) 0.09840(8) 0.61322(6) 0.0120(2) Uani 1 1 d . . . . .
H9 H -0.011928 0.057482 0.601806 0.014 Uiso 1 1 calc R U . . .
C10 C -0.03268(9) 0.11438(7) 0.66711(6) 0.0100(2) Uani 1 1 d . . . . .
C11 C -0.09002(13) 0.12486(9) 0.51722(6) 0.0195(3) Uani 1 1 d . . . . .
H11A H -0.054141 0.083051 0.512475 0.029 Uiso 0.5 1 calc R U P . .
H11B H -0.151975 0.116634 0.502339 0.029 Uiso 0.5 1 calc R U P . .
H11C H -0.065294 0.164333 0.498927 0.029 Uiso 0.5 1 calc R U P . .
H11D H -0.126798 0.159628 0.496686 0.029 Uiso 0.5 1 calc R U P . .
H11E H -0.028965 0.126045 0.506822 0.029 Uiso 0.5 1 calc R U P . .
H11F H -0.115646 0.078346 0.510234 0.029 Uiso 0.5 1 calc R U P . .
C12 C 0.01394(10) 0.06624(7) 0.70925(6) 0.0109(2) Uani 1 1 d . . . . .
H12 H 0.054352 0.095934 0.73377 0.013 Uiso 1 1 calc R U . . .
C13 C -0.05498(10) 0.03374(7) 0.74213(6) 0.0120(2) Uani 1 1 d . . . . .
C14 C -0.03035(11) 0.01530(9) 0.79480(6) 0.0175(3) Uani 1 1 d . . . . .
H14 H 0.029835 0.021434 0.80967 0.021 Uiso 1 1 calc R U . . .
C15 C -0.09309(13) -0.01198(10) 0.82574(7) 0.0223(3) Uani 1 1 d . . . . .
H15 H -0.075436 -0.024449 0.861597 0.027 Uiso 1 1 calc R U . . .
C16 C -0.18144(13) -0.02120(9) 0.80474(7) 0.0215(3) Uani 1 1 d . . . . .
H16 H -0.224538 -0.038843 0.826232 0.026 Uiso 1 1 calc R U . . .
C17 C -0.20587(12) -0.00438(9) 0.75216(7) 0.0193(3) Uani 1 1 d . . . . .
H17 H -0.265957 -0.011136 0.737309 0.023 Uiso 1 1 calc R U . . .
C18 C -0.14300(11) 0.02239(8) 0.72080(6) 0.0151(3) Uani 1 1 d . . . . .
H18 H -0.160328 0.032999 0.684559 0.018 Uiso 1 1 calc R U . . .
C19 C 0.07172(10) 0.00994(8) 0.68755(6) 0.0135(3) Uani 1 1 d . . . . .
C20 C 0.16430(11) 0.01715(9) 0.69188(7) 0.0193(3) Uani 1 1 d . . . . .
H20 H 0.191353 0.058262 0.707113 0.023 Uiso 1 1 calc R U . . .
C21 C 0.21776(13) -0.03565(11) 0.67400(8) 0.0257(4) Uani 1 1 d . . . . .
H21 H 0.281011 -0.030514 0.677517 0.031 Uiso 1 1 calc R U . . .
C22 C 0.17915(14) -0.09531(10) 0.65120(8) 0.0262(4) Uani 1 1 d . . . . .
H22 H 0.215705 -0.131078 0.63896 0.031 Uiso 1 1 calc R U . . .
C23 C 0.08691(14) -0.10277(9) 0.64627(8) 0.0237(4) Uani 1 1 d . . . . .
H23 H 0.060029 -0.143376 0.630084 0.028 Uiso 1 1 calc R U . . .
C24 C 0.03373(12) -0.05090(8) 0.66497(7) 0.0182(3) Uani 1 1 d . . . . .
H24 H -0.029361 -0.056945 0.662354 0.022 Uiso 1 1 calc R U . . .
C25 C -0.18282(10) 0.27612(7) 0.66642(6) 0.0107(2) Uani 1 1 d . . . . .
H25 H -0.140679 0.303062 0.691922 0.013 Uiso 1 1 calc R U . . .
C26 C -0.25665(10) 0.24894(8) 0.69804(6) 0.0120(2) Uani 1 1 d . . . . .
C27 C -0.29682(11) 0.18420(9) 0.68810(7) 0.0171(3) Uani 1 1 d . . . . .
H27 H -0.280067 0.156294 0.659739 0.021 Uiso 1 1 calc R U . . .
C28 C -0.36124(12) 0.15995(10) 0.71926(8) 0.0219(3) Uani 1 1 d . . . . .
H28 H -0.387836 0.115475 0.712314 0.026 Uiso 1 1 calc R U . . .
C29 C -0.38682(12) 0.20053(10) 0.76050(8) 0.0233(3) Uani 1 1 d . . . . .
H29 H -0.429929 0.183543 0.782261 0.028 Uiso 1 1 calc R U . . .
C30 C -0.34921(12) 0.26584(9) 0.76976(7) 0.0195(3) Uani 1 1 d . . . . .
H30 H -0.3674 0.294144 0.797512 0.023 Uiso 1 1 calc R U . . .
C31 C -0.28492(11) 0.29014(8) 0.73860(6) 0.0151(3) Uani 1 1 d . . . . .
H31 H -0.259934 0.335275 0.744946 0.018 Uiso 1 1 calc R U . . .
C32 C -0.21833(10) 0.32725(8) 0.62319(6) 0.0128(3) Uani 1 1 d . . . . .
C33 C -0.16212(11) 0.37886(8) 0.60697(6) 0.0161(3) Uani 1 1 d . . . . .
H33 H -0.101224 0.380136 0.621472 0.019 Uiso 1 1 calc R U . . .
C34 C -0.19395(13) 0.42873(9) 0.56972(7) 0.0215(3) Uani 1 1 d . . . . .
H34 H -0.155134 0.464178 0.559322 0.026 Uiso 1 1 calc R U . . .
C35 C -0.28244(14) 0.42652(10) 0.54785(7) 0.0234(4) Uani 1 1 d . . . . .
H35 H -0.304687 0.460905 0.522875 0.028 Uiso 1 1 calc R U . . .
C36 C -0.33812(13) 0.37419(10) 0.56248(7) 0.0223(3) Uani 1 1 d . . . . .
H36 H -0.398153 0.371788 0.546568 0.027 Uiso 1 1 calc R U . . .
C37 C -0.30694(11) 0.32487(9) 0.60041(7) 0.0179(3) Uani 1 1 d . . . . .
H37 H -0.346054 0.289595 0.610756 0.022 Uiso 1 1 calc R U . . .
C38 C 0.04427(9) 0.29228(7) 0.85016(5) 0.0097(2) Uani 1 1 d . . . . .
C43 C 0.11877(9) 0.26599(7) 0.88207(6) 0.0103(2) Uani 1 1 d . . . . .
C39 C 0.00667(10) 0.35723(8) 0.85936(6) 0.0108(2) Uani 1 1 d . . . . .
C42 C 0.15223(10) 0.30623(8) 0.92526(6) 0.0130(3) Uani 1 1 d . . . . .
H40 H 0.203504 0.290184 0.946976 0.016 Uiso 1 1 calc R U . . .
C41 C 0.11344(10) 0.36912(8) 0.93788(6) 0.0140(3) Uani 1 1 d . . . . .
C40 C 0.04149(10) 0.39420(8) 0.90445(6) 0.0139(3) Uani 1 1 d . . . . .
H42 H 0.015245 0.437544 0.912391 0.017 Uiso 1 1 calc R U . . .
C44 C 0.14926(12) 0.40921(10) 0.98663(7) 0.0216(3) Uani 1 1 d . . . . .
H44A H 0.178273 0.376903 1.01304 0.032 Uiso 1 1 calc R U . . .
H44B H 0.099843 0.433086 1.001532 0.032 Uiso 1 1 calc R U . . .
H44C H 0.192983 0.443725 0.977062 0.032 Uiso 1 1 calc R U . . .
C45 C -0.06820(10) 0.38932(8) 0.82207(6) 0.0114(2) Uani 1 1 d . . . . .
H45 H -0.093773 0.350989 0.798366 0.014 Uiso 1 1 calc R U . . .
C46 C -0.03366(10) 0.44510(8) 0.78613(6) 0.0131(3) Uani 1 1 d . . . . .
C47 C 0.03403(11) 0.49237(9) 0.80316(8) 0.0204(3) Uani 1 1 d . . . . .
H47 H 0.061901 0.489882 0.838531 0.024 Uiso 1 1 calc R U . . .
C48 C 0.06128(13) 0.54340(9) 0.76866(8) 0.0246(4) Uani 1 1 d . . . . .
H48 H 0.107623 0.57508 0.780724 0.03 Uiso 1 1 calc R U . . .
C49 C 0.02117(13) 0.54794(9) 0.71722(8) 0.0237(4) Uani 1 1 d . . . . .
H49 H 0.040179 0.582317 0.693793 0.028 Uiso 1 1 calc R U . . .
C50 C -0.04682(13) 0.50216(9) 0.70000(7) 0.0221(3) Uani 1 1 d . . . . .
H50 H -0.075541 0.505729 0.664888 0.026 Uiso 1 1 calc R U . . .
C51 C -0.07332(12) 0.45084(8) 0.73401(6) 0.0163(3) Uani 1 1 d . . . . .
H51 H -0.119307 0.4191 0.721485 0.02 Uiso 1 1 calc R U . . .
C52 C -0.14365(10) 0.41478(8) 0.85377(6) 0.0131(3) Uani 1 1 d . . . . .
C53 C -0.20429(11) 0.36528(9) 0.86937(7) 0.0180(3) Uani 1 1 d . . . . .
H53 H -0.198909 0.317915 0.859108 0.022 Uiso 1 1 calc R U . . .
C54 C -0.27219(12) 0.38461(11) 0.89965(7) 0.0238(4) Uani 1 1 d . . . . .
H54 H -0.312598 0.350466 0.910275 0.029 Uiso 1 1 calc R U . . .
C55 C -0.28109(12) 0.45382(11) 0.91443(7) 0.0246(4) Uani 1 1 d . . . . .
H55 H -0.327787 0.467273 0.934914 0.029 Uiso 1 1 calc R U . . .
C56 C -0.22136(12) 0.50314(10) 0.89910(7) 0.0211(3) Uani 1 1 d . . . . .
H56 H -0.227287 0.550508 0.909204 0.025 Uiso 1 1 calc R U . . .
C57 C -0.15279(11) 0.48397(9) 0.86903(6) 0.0169(3) Uani 1 1 d . . . . .
H57 H -0.112092 0.518204 0.858897 0.02 Uiso 1 1 calc R U . . .
C58 C 0.16122(10) 0.19591(7) 0.87127(6) 0.0109(2) Uani 1 1 d . . . . .
H58 H 0.151792 0.18809 0.832059 0.013 Uiso 1 1 calc R U . . .
C59 C 0.26242(10) 0.19613(8) 0.88683(6) 0.0130(3) Uani 1 1 d . . . . .
C60 C 0.32066(11) 0.20875(9) 0.84879(7) 0.0193(3) Uani 1 1 d . . . . .
H60 H 0.297721 0.216053 0.812844 0.023 Uiso 1 1 calc R U . . .
C61 C 0.41304(12) 0.21076(9) 0.86325(9) 0.0263(4) Uani 1 1 d . . . . .
H61 H 0.452451 0.219444 0.836963 0.032 Uiso 1 1 calc R U . . .
C62 C 0.44760(12) 0.20025(10) 0.91527(10) 0.0286(4) Uani 1 1 d . . . . .
H62 H 0.510388 0.202105 0.924913 0.034 Uiso 1 1 calc R U . . .
C63 C 0.38964(12) 0.18696(9) 0.95333(9) 0.0244(4) Uani 1 1 d . . . . .
H63 H 0.412888 0.179715 0.98923 0.029 Uiso 1 1 calc R U . . .
C64 C 0.29781(11) 0.18418(9) 0.93926(7) 0.0169(3) Uani 1 1 d . . . . .
H64 H 0.258779 0.174082 0.965478 0.02 Uiso 1 1 calc R U . . .
C65 C 0.11640(10) 0.13531(8) 0.89729(6) 0.0114(2) Uani 1 1 d . . . . .
C66 C 0.15053(11) 0.06823(8) 0.89149(6) 0.0150(3) Uani 1 1 d . . . . .
H66 H 0.200623 0.061676 0.871982 0.018 Uiso 1 1 calc R U . . .
C67 C 0.11204(11) 0.01122(8) 0.91390(7) 0.0169(3) Uani 1 1 d . . . . .
H67 H 0.13673 -0.033995 0.910515 0.02 Uiso 1 1 calc R U . . .
C68 C 0.03748(11) 0.02007(9) 0.94130(7) 0.0174(3) Uani 1 1 d . . . . .
H68 H 0.010371 -0.019198 0.956012 0.021 Uiso 1 1 calc R U . . .
C69 C 0.00261(11) 0.08608(9) 0.94718(6) 0.0162(3) Uani 1 1 d . . . . .
H69 H -0.048811 0.09216 0.965625 0.019 Uiso 1 1 calc R U . . .
C70 C 0.04304(10) 0.14361(8) 0.92601(6) 0.0136(3) Uani 1 1 d . . . . .
H70 H 0.020243 0.189046 0.93125 0.016 Uiso 1 1 calc R U . . .
C71 C 0.45216(12) 0.32108(11) 0.69347(8) 0.0253(4) Uani 1 1 d . . . . .
H71A H 0.501383 0.339094 0.674836 0.038 Uiso 1 1 calc R U . . .
H71B H 0.449814 0.270144 0.690248 0.038 Uiso 1 1 calc R U . . .
H71C H 0.461985 0.334006 0.731057 0.038 Uiso 1 1 calc R U . . .
C72 C 0.36556(10) 0.35161(9) 0.66945(7) 0.0158(3) Uani 1 1 d . . . . .
C73 C 0.32110(11) 0.40418(8) 0.69510(6) 0.0147(3) Uani 1 1 d . . . . .
H73 H 0.348091 0.423273 0.727491 0.018 Uiso 1 1 calc R U . . .
C74 C 0.23559(10) 0.42925(8) 0.67295(6) 0.0128(3) Uani 1 1 d . . . . .
H74 H 0.205141 0.463025 0.69185 0.015 Uiso 1 1 calc R U . . .
C75 C 0.19535(10) 0.40457(8) 0.62322(6) 0.0120(2) Uani 1 1 d . . . . .
C76 C 0.24283(10) 0.35336(8) 0.59618(6) 0.0131(3) Uani 1 1 d . . . . .
H76 H 0.219064 0.337565 0.562049 0.016 Uiso 1 1 calc R U . . .
C77 C 0.32413(11) 0.32624(8) 0.61956(6) 0.0151(3) Uani 1 1 d . . . . .
H77 H 0.352592 0.290073 0.601908 0.018 Uiso 1 1 calc R U . . .
C78 C 0.10487(10) 0.43323(8) 0.60070(6) 0.0150(3) Uani 1 1 d . . . . .
H78 H 0.064682 0.432714 0.629818 0.018 Uiso 1 1 calc R U . . .
C79 C 0.11468(13) 0.50918(10) 0.58337(9) 0.0262(4) Uani 1 1 d . . . . .
H79A H 0.139846 0.537035 0.613763 0.039 Uiso 1 1 calc R U . . .
H79B H 0.055799 0.527735 0.570076 0.039 Uiso 1 1 calc R U . . .
H79C H 0.15467 0.511349 0.555188 0.039 Uiso 1 1 calc R U . . .
C80 C 0.05990(12) 0.39040(10) 0.55479(7) 0.0206(3) Uani 1 1 d . . . . .
H80A H 0.096365 0.392076 0.524879 0.031 Uiso 1 1 calc R U . . .
H80B H 0.000429 0.409679 0.543779 0.031 Uiso 1 1 calc R U . . .
H80C H 0.053956 0.341903 0.566161 0.031 Uiso 1 1 calc R U . . .
F1 F 0.64936(9) 0.10598(7) 0.91419(7) 0.0433(4) Uani 1 1 d . . . . .
F2 F 0.82430(9) 0.20218(8) 0.93561(6) 0.0413(3) Uani 1 1 d . . . . .
F3 F 0.69516(12) 0.20855(9) 0.88264(6) 0.0535(4) Uani 1 1 d . . . . .
F4 F 0.77782(10) 0.10085(8) 0.96995(7) 0.0506(4) Uani 1 1 d . . . . .
F5 F 0.78410(12) 0.11234(10) 0.88196(8) 0.0665(6) Uani 1 1 d . . . . .
F6 F 0.69046(10) 0.19532(7) 0.96954(5) 0.0373(3) Uani 1 1 d . . . . .
Cl2 Cl 0.14971(4) 0.03778(2) 0.55028(2) 0.02935(10) Uani 1 1 d . . . . .
C81 C 0.18140(15) 0.11716(11) 0.58276(8) 0.0285(4) Uani 1 1 d . . . . .
H81A H 0.143804 0.125002 0.612094 0.034 Uiso 1 1 calc R U . . .
H81B H 0.244556 0.114016 0.598239 0.034 Uiso 1 1 calc R U . . .
Cl3 Cl 0.16925(4) 0.18768(3) 0.53858(2) 0.03609(12) Uani 1 1 d . . . . .
Cl5 Cl 0.49209(7) 0.23064(6) 0.53711(5) 0.0397(2) Uani 0.852(4) 1 d D . P A 1
C82 C 0.4081(3) 0.17893(19) 0.50438(16) 0.0356(6) Uani 0.852(4) 1 d D . P A 1
H82A H 0.417851 0.176082 0.466375 0.043 Uiso 0.852(4) 1 calc R U P A 1
H82B H 0.349615 0.201969 0.506674 0.043 Uiso 0.852(4) 1 calc R U P A 1
Cl6 Cl 0.40313(7) 0.09367(5) 0.52985(8) 0.0595(4) Uani 0.852(4) 1 d D . P A 1
Cl5B Cl 0.4942(5) 0.2182(4) 0.5534(3) 0.0397(2) Uani 0.148(4) 1 d D . P A 2
C82B C 0.417(2) 0.1687(12) 0.5152(10) 0.0356(6) Uani 0.148(4) 1 d D . P A 2
H82C H 0.437851 0.154507 0.481064 0.043 Uiso 0.148(4) 1 calc R U P A 2
H82D H 0.357796 0.192035 0.508866 0.043 Uiso 0.148(4) 1 calc R U P A 2
Cl6B Cl 0.4161(4) 0.1004(3) 0.5596(4) 0.0595(4) Uani 0.148(4) 1 d D . P A 2
P1 P 0.73638(3) 0.15355(3) 0.92510(2) 0.02182(9) Uani 1 1 d . . . . .

loop_
_atom_site_aniso_label
_atom_site_aniso_U_11
_atom_site_aniso_U_22
_atom_site_aniso_U_33
_atom_site_aniso_U_23
_atom_site_aniso_U_13
_atom_site_aniso_U_12
Ru1 0.00993(5) 0.00922(5) 0.00935(4) -0.00003(4) 0.00166(3) -0.00174(4)
Cl1 0.02142(18) 0.01233(15) 0.02244(18) 0.00282(13) 0.00467(14) 0.00296(14)
S1 0.01340(15) 0.01518(16) 0.00845(14) -0.00072(12) 0.00160(11) -0.00544(13)
S2 0.01130(14) 0.01331(14) 0.00934(13) -0.00118(12) 0.00108(11) -0.00415(13)
C1 0.0104(6) 0.0099(5) 0.0101(5) 0.0000(4) 0.0013(4) -0.0010(5)
N1 0.0098(5) 0.0088(5) 0.0082(5) 0.0002(4) -0.0001(4) -0.0013(4)
C2 0.0084(5) 0.0084(5) 0.0088(5) 0.0006(4) 0.0004(4) 0.0007(4)
C3 0.0103(5) 0.0110(6) 0.0114(6) 0.0007(5) 0.0023(4) -0.0012(5)
C4 0.0103(6) 0.0110(6) 0.0104(6) 0.0010(5) 0.0021(4) -0.0004(5)
N2 0.0091(5) 0.0085(5) 0.0089(5) 0.0000(4) 0.0004(4) -0.0007(4)
C5 0.0091(5) 0.0100(6) 0.0081(5) 0.0001(4) 0.0001(4) -0.0016(5)
C6 0.0103(6) 0.0089(5) 0.0105(6) 0.0004(4) -0.0003(4) -0.0009(5)
C7 0.0136(6) 0.0116(6) 0.0102(6) 0.0000(5) -0.0009(5) 0.0000(5)
C8 0.0151(6) 0.0120(6) 0.0107(6) -0.0014(5) 0.0003(5) -0.0002(5)
C9 0.0137(6) 0.0100(6) 0.0123(6) -0.0017(5) 0.0006(5) 0.0008(5)
C10 0.0097(6) 0.0091(5) 0.0110(6) -0.0002(4) -0.0005(4) -0.0009(5)
C11 0.0278(8) 0.0197(7) 0.0105(6) -0.0037(5) -0.0001(6) 0.0039(7)
C12 0.0113(6) 0.0084(5) 0.0126(6) 0.0009(4) -0.0013(5) 0.0006(5)
C13 0.0141(6) 0.0089(5) 0.0127(6) 0.0000(5) -0.0005(5) 0.0001(5)
C14 0.0188(7) 0.0187(7) 0.0139(7) 0.0028(5) -0.0030(5) -0.0012(6)
C15 0.0286(9) 0.0251(8) 0.0124(7) 0.0041(6) -0.0012(6) -0.0063(7)
C16 0.0270(9) 0.0210(8) 0.0166(7) 0.0024(6) 0.0027(6) -0.0082(7)
C17 0.0184(7) 0.0208(8) 0.0183(7) 0.0015(6) -0.0001(6) -0.0080(6)
C18 0.0166(7) 0.0161(7) 0.0121(6) 0.0010(5) -0.0015(5) -0.0050(6)
C19 0.0136(6) 0.0105(6) 0.0161(6) 0.0020(5) 0.0001(5) 0.0021(5)
C20 0.0152(7) 0.0189(7) 0.0236(8) 0.0023(6) 0.0014(6) 0.0009(6)
C21 0.0176(8) 0.0301(9) 0.0298(9) 0.0043(8) 0.0053(7) 0.0062(7)
C22 0.0293(9) 0.0220(8) 0.0285(9) 0.0022(7) 0.0093(7) 0.0118(7)
C23 0.0311(9) 0.0133(7) 0.0272(9) -0.0009(6) 0.0051(7) 0.0059(7)
C24 0.0184(7) 0.0126(6) 0.0235(8) -0.0020(6) 0.0013(6) 0.0012(6)
C25 0.0123(6) 0.0092(5) 0.0104(6) -0.0004(4) -0.0002(5) 0.0006(5)
C26 0.0111(6) 0.0126(6) 0.0121(6) 0.0005(5) -0.0001(5) 0.0024(5)
C27 0.0149(6) 0.0171(7) 0.0196(7) -0.0049(6) 0.0031(5) -0.0017(6)
C28 0.0179(7) 0.0198(7) 0.0289(9) -0.0035(7) 0.0070(6) -0.0049(6)
C29 0.0189(8) 0.0263(9) 0.0264(9) 0.0004(7) 0.0097(7) -0.0015(7)
C30 0.0190(7) 0.0218(8) 0.0184(7) -0.0017(6) 0.0055(6) 0.0042(6)
C31 0.0158(7) 0.0142(6) 0.0154(6) -0.0004(5) 0.0017(5) 0.0027(5)
C32 0.0158(6) 0.0114(6) 0.0108(6) 0.0002(5) 0.0000(5) 0.0038(5)
C33 0.0191(7) 0.0145(6) 0.0149(7) 0.0016(5) 0.0023(5) 0.0022(6)
C34 0.0331(9) 0.0153(7) 0.0164(7) 0.0036(6) 0.0040(6) 0.0020(7)
C35 0.0353(10) 0.0195(8) 0.0147(7) 0.0034(6) -0.0008(7) 0.0121(7)
C36 0.0234(8) 0.0250(8) 0.0172(7) 0.0008(6) -0.0046(6) 0.0095(7)
C37 0.0168(7) 0.0188(7) 0.0170(7) 0.0001(6) -0.0043(5) 0.0030(6)
C38 0.0105(6) 0.0100(5) 0.0084(5) -0.0006(4) -0.0002(4) -0.0004(5)
C43 0.0101(6) 0.0107(6) 0.0101(5) 0.0008(4) 0.0008(4) 0.0006(5)
C39 0.0116(6) 0.0101(6) 0.0104(6) -0.0004(4) 0.0000(5) 0.0009(5)
C42 0.0126(6) 0.0145(6) 0.0113(6) -0.0010(5) -0.0020(5) 0.0009(5)
C41 0.0134(6) 0.0151(6) 0.0129(6) -0.0037(5) -0.0021(5) 0.0003(5)
C40 0.0151(6) 0.0118(6) 0.0143(6) -0.0033(5) -0.0010(5) 0.0021(5)
C44 0.0209(8) 0.0223(8) 0.0199(8) -0.0100(6) -0.0066(6) 0.0017(6)
C45 0.0117(6) 0.0102(6) 0.0121(6) 0.0001(5) -0.0003(5) 0.0015(5)
C46 0.0122(6) 0.0114(6) 0.0159(6) 0.0015(5) 0.0021(5) 0.0023(5)
C47 0.0165(7) 0.0179(7) 0.0264(8) 0.0041(6) 0.0001(6) -0.0010(6)
C48 0.0204(8) 0.0159(7) 0.0386(10) 0.0049(7) 0.0079(7) -0.0018(6)
C49 0.0280(9) 0.0151(7) 0.0308(9) 0.0060(6) 0.0165(7) 0.0051(7)
C50 0.0331(9) 0.0170(7) 0.0175(7) 0.0033(6) 0.0088(7) 0.0060(7)
C51 0.0220(7) 0.0133(6) 0.0140(6) 0.0000(5) 0.0039(5) 0.0028(6)
C52 0.0125(6) 0.0149(6) 0.0115(6) 0.0001(5) -0.0014(5) 0.0028(5)
C53 0.0158(7) 0.0189(7) 0.0197(7) 0.0021(6) 0.0035(6) 0.0009(6)
C54 0.0184(8) 0.0317(9) 0.0223(8) 0.0039(7) 0.0068(6) 0.0015(7)
C55 0.0212(8) 0.0387(10) 0.0141(7) -0.0008(7) 0.0036(6) 0.0113(8)
C56 0.0243(8) 0.0244(8) 0.0135(7) -0.0052(6) -0.0027(6) 0.0113(7)
C57 0.0190(7) 0.0157(7) 0.0152(7) -0.0020(5) -0.0019(5) 0.0037(6)
C58 0.0105(6) 0.0116(6) 0.0104(6) -0.0002(4) -0.0003(4) 0.0016(5)
C59 0.0111(6) 0.0108(6) 0.0168(6) 0.0006(5) 0.0002(5) 0.0016(5)
C60 0.0168(7) 0.0156(7) 0.0267(8) 0.0017(6) 0.0081(6) 0.0030(6)
C61 0.0167(7) 0.0152(7) 0.0492(12) -0.0006(8) 0.0141(8) 0.0018(6)
C62 0.0111(7) 0.0170(7) 0.0566(13) -0.0031(8) -0.0018(8) 0.0023(6)
C63 0.0165(7) 0.0162(7) 0.0375(10) -0.0003(7) -0.0106(7) 0.0029(6)
C64 0.0139(6) 0.0157(6) 0.0201(7) 0.0013(6) -0.0037(5) 0.0009(6)
C65 0.0104(6) 0.0119(6) 0.0115(6) -0.0004(5) -0.0013(5) 0.0005(5)
C66 0.0148(6) 0.0129(6) 0.0172(7) -0.0020(5) 0.0006(5) 0.0021(5)
C67 0.0203(7) 0.0116(6) 0.0183(7) -0.0008(5) -0.0008(6) 0.0003(6)
C68 0.0203(7) 0.0150(7) 0.0162(7) 0.0029(5) -0.0010(6) -0.0036(6)
C69 0.0157(7) 0.0180(7) 0.0147(7) 0.0028(5) 0.0012(5) -0.0014(6)
C70 0.0143(6) 0.0131(6) 0.0132(6) 0.0010(5) 0.0000(5) 0.0024(5)
C71 0.0131(7) 0.0285(9) 0.0332(10) 0.0032(8) -0.0018(6) 0.0019(7)
C72 0.0113(6) 0.0169(7) 0.0195(7) 0.0030(6) 0.0026(5) -0.0031(5)
C73 0.0145(6) 0.0138(6) 0.0155(6) 0.0004(5) 0.0004(5) -0.0057(5)
C74 0.0142(6) 0.0104(6) 0.0140(6) 0.0006(5) 0.0025(5) -0.0031(5)
C75 0.0123(6) 0.0114(6) 0.0125(6) 0.0029(5) 0.0026(5) -0.0029(5)
C76 0.0154(6) 0.0135(6) 0.0109(6) 0.0012(5) 0.0037(5) -0.0032(5)
C77 0.0143(6) 0.0155(7) 0.0166(7) 0.0007(5) 0.0072(5) -0.0010(5)
C78 0.0132(6) 0.0142(6) 0.0173(7) 0.0028(5) 0.0000(5) -0.0009(5)
C79 0.0233(9) 0.0181(8) 0.0353(10) 0.0085(7) -0.0057(7) -0.0009(7)
C80 0.0180(7) 0.0243(8) 0.0184(7) 0.0007(6) -0.0033(6) -0.0023(6)
F1 0.0308(7) 0.0292(7) 0.0706(11) -0.0069(7) 0.0080(7) -0.0073(6)
F2 0.0365(7) 0.0367(7) 0.0515(9) -0.0048(6) 0.0088(6) -0.0133(6)
F3 0.0782(12) 0.0480(9) 0.0300(7) 0.0187(7) -0.0143(7) -0.0137(8)
F4 0.0437(8) 0.0344(8) 0.0731(11) 0.0231(7) 0.0039(8) 0.0121(6)
F5 0.0659(11) 0.0675(12) 0.0740(12) -0.0427(10) 0.0455(10) -0.0167(9)
F6 0.0448(8) 0.0415(8) 0.0276(6) -0.0057(5) 0.0132(6) 0.0115(6)
Cl2 0.0429(3) 0.0211(2) 0.0257(2) -0.00370(16) 0.01136(19) -0.00134(19)
C81 0.0372(11) 0.0248(9) 0.0237(9) -0.0028(7) 0.0051(8) -0.0048(8)
Cl3 0.0551(3) 0.0218(2) 0.0322(3) 0.00105(19) 0.0090(2) -0.0050(2)
Cl5 0.0414(3) 0.0381(4) 0.0410(6) -0.0068(4) 0.0106(4) -0.0117(3)
C82 0.0380(16) 0.0325(16) 0.036(2) -0.0004(11) 0.0051(13) -0.0026(14)
Cl6 0.0445(5) 0.0334(4) 0.1011(12) 0.0072(5) 0.0102(6) -0.0080(3)
Cl5B 0.0414(3) 0.0381(4) 0.0410(6) -0.0068(4) 0.0106(4) -0.0117(3)
C82B 0.0380(16) 0.0325(16) 0.036(2) -0.0004(11) 0.0051(13) -0.0026(14)
Cl6B 0.0445(5) 0.0334(4) 0.1011(12) 0.0072(5) 0.0102(6) -0.0080(3)
P1 0.0253(2) 0.0184(2) 0.0233(2) -0.00104(17) 0.00990(18) -0.00102(18)

loop_
_atom_type_symbol
_atom_type_description
_atom_type_scat_dispersion_real
_atom_type_scat_dispersion_imag
_atom_type_scat_source
C C 0.0033 0.0016 'International Tables Vol C Tables 4.2.6.8 and 6.1.1.4'
H H 0 0 'International Tables Vol C Tables 4.2.6.8 and 6.1.1.4'
N N 0.0061 0.0033 'International Tables Vol C Tables 4.2.6.8 and 6.1.1.4'
F F 0.0171 0.0103 'International Tables Vol C Tables 4.2.6.8 and 6.1.1.4'
P P 0.1023 0.0942 'International Tables Vol C Tables 4.2.6.8 and 6.1.1.4'
S S 0.1246 0.1234 'International Tables Vol C Tables 4.2.6.8 and 6.1.1.4'
Cl Cl 0.1484 0.1585 'International Tables Vol C Tables 4.2.6.8 and 6.1.1.4'
Ru Ru -1.2594 0.8363 'International Tables Vol C Tables 4.2.6.8 and 6.1.1.4'

loop_
_geom_angle_atom_site_label_1
_geom_angle_atom_site_label_2
_geom_angle_atom_site_label_3
_geom_angle
C74 Ru1 C75 38.03(6)
C74 Ru1 C77 79.51(6)
C75 Ru1 C77 67.59(6)
C74 Ru1 C73 38.01(6)
C75 Ru1 C73 68.37(6)
C77 Ru1 C73 66.29(6)
C74 Ru1 C76 67.35(6)
C75 Ru1 C76 37.61(6)
C77 Ru1 C76 36.63(6)
C73 Ru1 C76 78.70(6)
C74 Ru1 C72 67.77(6)
C75 Ru1 C72 80.81(6)
C77 Ru1 C72 37.39(6)
C73 Ru1 C72 36.55(6)
C76 Ru1 C72 66.99(6)
C74 Ru1 S1 119.25(4)
C75 Ru1 S1 96.22(4)
C77 Ru1 S1 126.33(4)
C73 Ru1 S1 155.93(4)
C76 Ru1 S1 100.64(4)
C72 Ru1 S1 163.23(4)
C74 Ru1 S2 95.10(4)
C75 Ru1 S2 118.59(4)
C77 Ru1 S2 160.80(4)
C73 Ru1 S2 98.13(4)
C76 Ru1 S2 155.58(4)
C72 Ru1 S2 123.55(4)
S1 Ru1 S2 72.405(13)
C74 Ru1 Cl1 155.10(4)
C75 Ru1 Cl1 153.31(4)
C77 Ru1 Cl1 90.10(4)
C73 Ru1 Cl1 117.10(4)
C76 Ru1 Cl1 115.87(4)
C72 Ru1 Cl1 90.25(4)
S1 Ru1 Cl1 85.128(15)
S2 Ru1 Cl1 87.314(14)
C1 S1 Ru1 88.27(5)
C1 S2 Ru1 88.28(5)
C2 C1 S2 123.64(11)
C2 C1 S1 125.81(11)
S2 C1 S1 110.47(8)
C2 N1 C3 109.24(12)
C2 N1 C5 124.88(12)
C3 N1 C5 125.88(12)
N2 C2 N1 106.89(12)
N2 C2 C1 126.42(13)
N1 C2 C1 126.68(12)
C4 C3 N1 107.12(12)
C4 C3 H3 126.4
N1 C3 H3 126.4
C3 C4 N2 107.75(12)
C3 C4 H4 126.1
N2 C4 H4 126.1
C2 N2 C4 108.99(12)
C2 N2 C38 130.04(12)
C4 N2 C38 120.57(12)
C10 C5 C6 122.83(13)
C10 C5 N1 118.55(12)
C6 C5 N1 118.61(12)
C7 C6 C5 117.62(13)
C7 C6 C25 122.34(13)
C5 C6 C25 119.98(12)
C6 C7 C8 121.64(14)
C6 C7 H7 119.2
C8 C7 H7 119.2
C7 C8 C9 118.60(13)
C7 C8 C11 120.92(14)
C9 C8 C11 120.48(14)
C10 C9 C8 121.72(13)
C10 C9 H9 119.1
C8 C9 H9 119.1
C9 C10 C5 117.27(13)
C9 C10 C12 122.51(13)
C5 C10 C12 120.10(12)
C8 C11 H11A 109.5
C8 C11 H11B 109.5
H11A C11 H11B 109.5
C8 C11 H11C 109.5
H11A C11 H11C 109.5
H11B C11 H11C 109.5
C8 C11 H11D 109.5
H11A C11 H11D 141.1
H11B C11 H11D 56.3
H11C C11 H11D 56.3
C8 C11 H11E 109.5
H11A C11 H11E 56.3
H11B C11 H11E 141.1
H11C C11 H11E 56.3
H11D C11 H11E 109.5
C8 C11 H11F 109.5
H11A C11 H11F 56.3
H11B C11 H11F 56.3
H11C C11 H11F 141.1
H11D C11 H11F 109.5
H11E C11 H11F 109.5
C19 C12 C10 114.43(12)
C19 C12 C13 110.57(12)
C10 C12 C13 109.90(12)
C19 C12 H12 107.2
C10 C12 H12 107.2
C13 C12 H12 107.2
C18 C13 C14 118.65(14)
C18 C13 C12 121.48(13)
C14 C13 C12 119.87(13)
C15 C14 C13 120.51(15)
C15 C14 H14 119.7
C13 C14 H14 119.7
C14 C15 C16 120.58(16)
C14 C15 H15 119.7
C16 C15 H15 119.7
C17 C16 C15 119.17(16)
C17 C16 H16 120.4
C15 C16 H16 120.4
C16 C17 C18 120.46(16)
C16 C17 H17 119.8
C18 C17 H17 119.8
C13 C18 C17 120.57(15)
C13 C18 H18 119.7
C17 C18 H18 119.7
C20 C19 C24 118.62(15)
C20 C19 C12 120.24(14)
C24 C19 C12 121.10(14)
C19 C20 C21 120.42(17)
C19 C20 H20 119.8
C21 C20 H20 119.8
C22 C21 C20 120.34(17)
C22 C21 H21 119.8
C20 C21 H21 119.8
C21 C22 C23 119.72(17)
C21 C22 H22 120.1
C23 C22 H22 120.1
C22 C23 C24 120.01(18)
C22 C23 H23 120
C24 C23 H23 120
C23 C24 C19 120.87(16)
C23 C24 H24 119.6
C19 C24 H24 119.6
C6 C25 C32 113.71(12)
C6 C25 C26 111.06(12)
C32 C25 C26 112.18(12)
C6 C25 H25 106.4
C32 C25 H25 106.4
C26 C25 H25 106.4
C27 C26 C31 118.59(14)
C27 C26 C25 122.33(13)
C31 C26 C25 119.08(13)
C28 C27 C26 120.63(15)
C28 C27 H27 119.7
C26 C27 H27 119.7
C29 C28 C27 120.18(17)
C29 C28 H28 119.9
C27 C28 H28 119.9
C30 C29 C28 119.67(16)
C30 C29 H29 120.2
C28 C29 H29 120.2
C29 C30 C31 120.18(16)
C29 C30 H30 119.9
C31 C30 H30 119.9
C30 C31 C26 120.69(15)
C30 C31 H31 119.7
C26 C31 H31 119.7
C33 C32 C37 118.91(14)
C33 C32 C25 119.46(14)
C37 C32 C25 121.60(14)
C32 C33 C34 120.82(16)
C32 C33 H33 119.6
C34 C33 H33 119.6
C35 C34 C33 119.84(17)
C35 C34 H34 120.1
C33 C34 H34 120.1
C36 C35 C34 119.80(16)
C36 C35 H35 120.1
C34 C35 H35 120.1
C35 C36 C37 120.53(17)
C35 C36 H36 119.7
C37 C36 H36 119.7
C36 C37 C32 120.06(16)
C36 C37 H37 120
C32 C37 H37 120
C39 C38 C43 122.40(13)
C39 C38 N2 117.82(12)
C43 C38 N2 119.28(12)
C42 C43 C38 117.12(13)
C42 C43 C58 120.44(13)
C38 C43 C58 122.43(13)
C38 C39 C40 117.66(13)
C38 C39 C45 122.85(13)
C40 C39 C45 119.48(13)
C43 C42 C41 122.42(14)
C43 C42 H40 118.8
C41 C42 H40 118.8
C40 C41 C42 118.58(14)
C40 C41 C44 120.89(14)
C42 C41 C44 120.53(14)
C41 C40 C39 121.64(14)
C41 C40 H42 119.2
C39 C40 H42 119.2
C41 C44 H44A 109.5
C41 C44 H44B 109.5
H44A C44 H44B 109.5
C41 C44 H44C 109.5
H44A C44 H44C 109.5
H44B C44 H44C 109.5
C39 C45 C46 112.20(12)
C39 C45 C52 110.00(12)
C46 C45 C52 113.78(12)
C39 C45 H45 106.8
C46 C45 H45 106.8
C52 C45 H45 106.8
C51 C46 C47 117.85(15)
C51 C46 C45 118.71(14)
C47 C46 C45 123.41(14)
C46 C47 C48 120.70(17)
C46 C47 H47 119.6
C48 C47 H47 119.6
C49 C48 C47 120.38(18)
C49 C48 H48 119.8
C47 C48 H48 119.8
C48 C49 C50 119.59(16)
C48 C49 H49 120.2
C50 C49 H49 120.2
C49 C50 C51 120.15(17)
C49 C50 H50 119.9
C51 C50 H50 119.9
C50 C51 C46 121.31(16)
C50 C51 H51 119.3
C46 C51 H51 119.3
C57 C52 C53 118.79(15)
C57 C52 C45 123.20(14)
C53 C52 C45 117.97(14)
C54 C53 C52 120.75(17)
C54 C53 H53 119.6
C52 C53 H53 119.6
C53 C54 C55 120.04(18)
C53 C54 H54 120
C55 C54 H54 120
C56 C55 C54 119.54(16)
C56 C55 H55 120.2
C54 C55 H55 120.2
C55 C56 C57 120.66(17)
C55 C56 H56 119.7
C57 C56 H56 119.7
C56 C57 C52 120.21(16)
C56 C57 H57 119.9
C52 C57 H57 119.9
C43 C58 C65 112.47(12)
C43 C58 C59 111.97(12)
C65 C58 C59 111.20(12)
C43 C58 H58 106.9
C65 C58 H58 106.9
C59 C58 H58 106.9
C60 C59 C64 118.89(15)
C60 C59 C58 120.14(14)
C64 C59 C58 120.96(14)
C59 C60 C61 120.16(18)
C59 C60 H60 119.9
C61 C60 H60 119.9
C62 C61 C60 120.74(18)
C62 C61 H61 119.6
C60 C61 H61 119.6
C61 C62 C63 119.27(17)
C61 C62 H62 120.4
C63 C62 H62 120.4
C62 C63 C64 120.40(18)
C62 C63 H63 119.8
C64 C63 H63 119.8
C63 C64 C59 120.51(17)
C63 C64 H64 119.7
C59 C64 H64 119.7
C70 C65 C66 118.64(14)
C70 C65 C58 123.20(13)
C66 C65 C58 118.16(13)
C67 C66 C65 120.64(15)
C67 C66 H66 119.7
C65 C66 H66 119.7
C66 C67 C68 120.07(15)
C66 C67 H67 120
C68 C67 H67 120
C69 C68 C67 119.99(15)
C69 C68 H68 120
C67 C68 H68 120
C68 C69 C70 119.85(15)
C68 C69 H69 120.1
C70 C69 H69 120.1
C65 C70 C69 120.75(15)
C65 C70 H70 119.6
C69 C70 H70 119.6
C72 C71 H71A 109.5
C72 C71 H71B 109.5
H71A C71 H71B 109.5
C72 C71 H71C 109.5
H71A C71 H71C 109.5
H71B C71 H71C 109.5
C73 C72 C77 117.84(14)
C73 C72 C71 121.80(16)
C77 C72 C71 120.34(15)
C73 C72 Ru1 70.66(9)
C77 C72 Ru1 70.13(9)
C71 C72 Ru1 129.14(12)
C72 C73 C74 120.66(14)
C72 C73 Ru1 72.79(9)
C74 C73 Ru1 68.63(8)
C72 C73 H73 119.7
C74 C73 H73 119.7
Ru1 C73 H73 131.8
C75 C74 C73 121.23(14)
C75 C74 Ru1 72.25(8)
C73 C74 Ru1 73.35(9)
C75 C74 H74 119.4
C73 C74 H74 119.4
Ru1 C74 H74 127.1
C74 C75 C76 117.77(14)
C74 C75 C78 119.61(14)
C76 C75 C78 122.62(14)
C74 C75 Ru1 69.72(8)
C76 C75 Ru1 72.69(8)
C78 C75 Ru1 128.73(10)
C77 C76 C75 120.57(14)
C77 C76 Ru1 71.15(9)
C75 C76 Ru1 69.71(8)
C77 C76 H76 119.7
C75 C76 H76 119.7
Ru1 C76 H76 132.5
C76 C77 C72 121.77(14)
C76 C77 Ru1 72.21(9)
C72 C77 Ru1 72.48(9)
C76 C77 H77 119.1
C72 C77 H77 119.1
Ru1 C77 H77 128.6
C75 C78 C80 113.59(14)
C75 C78 C79 110.00(13)
C80 C78 C79 109.96(14)
C75 C78 H78 107.7
C80 C78 H78 107.7
C79 C78 H78 107.7
C78 C79 H79A 109.5
C78 C79 H79B 109.5
H79A C79 H79B 109.5
C78 C79 H79C 109.5
H79A C79 H79C 109.5
H79B C79 H79C 109.5
C78 C80 H80A 109.5
C78 C80 H80B 109.5
H80A C80 H80B 109.5
C78 C80 H80C 109.5
H80A C80 H80C 109.5
H80B C80 H80C 109.5
Cl3 C81 Cl2 111.15(11)
Cl3 C81 H81A 109.4
Cl2 C81 H81A 109.4
Cl3 C81 H81B 109.4
Cl2 C81 H81B 109.4
H81A C81 H81B 108
Cl5 C82 Cl6 114.12(18)
Cl5 C82 H82A 108.7
Cl6 C82 H82A 108.7
Cl5 C82 H82B 108.7
Cl6 C82 H82B 108.7
H82A C82 H82B 107.6
Cl5B C82B Cl6B 95.9(9)
Cl5B C82B H82C 112.6
Cl6B C82B H82C 112.6
Cl5B C82B H82D 112.6
Cl6B C82B H82D 112.6
H82C C82B H82D 110.1
F5 P1 F3 92.10(11)
F5 P1 F1 90.94(9)
F3 P1 F1 90.40(9)
F5 P1 F6 178.61(10)
F3 P1 F6 88.74(9)
F1 P1 F6 90.17(8)
F5 P1 F4 90.25(11)
F3 P1 F4 177.35(10)
F1 P1 F4 90.79(9)
F6 P1 F4 88.89(8)
F5 P1 F2 88.92(9)
F3 P1 F2 89.05(9)
F1 P1 F2 179.43(10)
F6 P1 F2 89.98(8)
F4 P1 F2 89.76(9)

loop_
_geom_bond_atom_site_label_1
_geom_bond_atom_site_label_2
_geom_bond_distance
Ru1 C74 2.1631(15)
Ru1 C75 2.1963(15)
Ru1 C77 2.2220(15)
Ru1 C73 2.2254(15)
Ru1 C76 2.2356(15)
Ru1 C72 2.2529(15)
Ru1 S1 2.3460(4)
Ru1 S2 2.3473(4)
Ru1 Cl1 2.4054(4)
S1 C1 1.6885(14)
S2 C1 1.6860(15)
C1 C2 1.4511(19)
N1 C2 1.3598(18)
N1 C3 1.3830(18)
N1 C5 1.4563(18)
C2 N2 1.3570(18)
C3 C4 1.354(2)
C3 H3 0.95
C4 N2 1.3819(18)
C4 H4 0.95
N2 C38 1.4565(18)
C5 C10 1.397(2)
C5 C6 1.3983(19)
C6 C7 1.388(2)
C6 C25 1.522(2)
C7 C8 1.395(2)
C7 H7 0.95
C8 C9 1.401(2)
C8 C11 1.503(2)
C9 C10 1.392(2)
C9 H9 0.95
C10 C12 1.525(2)
C11 H11A 0.98
C11 H11B 0.98
C11 H11C 0.98
C11 H11D 0.98
C11 H11E 0.98
C11 H11F 0.98
C12 C19 1.522(2)
C12 C13 1.527(2)
C12 H12 1
C13 C18 1.393(2)
C13 C14 1.393(2)
C14 C15 1.388(2)
C14 H14 0.95
C15 C16 1.389(3)
C15 H15 0.95
C16 C17 1.382(2)
C16 H16 0.95
C17 C18 1.393(2)
C17 H17 0.95
C18 H18 0.95
C19 C20 1.390(2)
C19 C24 1.395(2)
C20 C21 1.396(3)
C20 H20 0.95
C21 C22 1.381(3)
C21 H21 0.95
C22 C23 1.385(3)
C22 H22 0.95
C23 C24 1.389(2)
C23 H23 0.95
C24 H24 0.95
C25 C32 1.524(2)
C25 C26 1.525(2)
C25 H25 1
C26 C27 1.391(2)
C26 C31 1.396(2)
C27 C28 1.390(2)
C27 H27 0.95
C28 C29 1.388(3)
C28 H28 0.95
C29 C30 1.383(3)
C29 H29 0.95
C30 C31 1.389(2)
C30 H30 0.95
C31 H31 0.95
C32 C33 1.390(2)
C32 C37 1.396(2)
C33 C34 1.392(2)
C33 H33 0.95
C34 C35 1.387(3)
C34 H34 0.95
C35 C36 1.381(3)
C35 H35 0.95
C36 C37 1.394(2)
C36 H36 0.95
C37 H37 0.95
C38 C39 1.397(2)
C38 C43 1.404(2)
C43 C42 1.390(2)
C43 C58 1.524(2)
C39 C40 1.399(2)
C39 C45 1.522(2)
C42 C41 1.390(2)
C42 H40 0.95
C41 C40 1.388(2)
C41 C44 1.506(2)
C40 H42 0.95
C44 H44A 0.98
C44 H44B 0.98
C44 H44C 0.98
C45 C46 1.529(2)
C45 C52 1.535(2)
C45 H45 1
C46 C51 1.395(2)
C46 C47 1.396(2)
C47 C48 1.401(3)
C47 H47 0.95
C48 C49 1.381(3)
C48 H48 0.95
C49 C50 1.382(3)
C49 H49 0.95
C50 C51 1.392(2)
C50 H50 0.95
C51 H51 0.95
C52 C57 1.392(2)
C52 C53 1.400(2)
C53 C54 1.388(2)
C53 H53 0.95
C54 C55 1.389(3)
C54 H54 0.95
C55 C56 1.386(3)
C55 H55 0.95
C56 C57 1.392(2)
C56 H56 0.95
C57 H57 0.95
C58 C65 1.526(2)
C58 C59 1.530(2)
C58 H58 1
C59 C60 1.388(2)
C59 C64 1.397(2)
C60 C61 1.398(3)
C60 H60 0.95
C61 C62 1.380(3)
C61 H61 0.95
C62 C63 1.387(3)
C62 H62 0.95
C63 C64 1.389(2)
C63 H63 0.95
C64 H64 0.95
C65 C70 1.391(2)
C65 C66 1.397(2)
C66 C67 1.385(2)
C66 H66 0.95
C67 C68 1.387(2)
C67 H67 0.95
C68 C69 1.383(2)
C68 H68 0.95
C69 C70 1.393(2)
C69 H69 0.95
C70 H70 0.95
C71 C72 1.497(2)
C71 H71A 0.98
C71 H71B 0.98
C71 H71C 0.98
C72 C73 1.404(2)
C72 C77 1.435(2)
C73 C74 1.430(2)
C73 H73 0.95
C74 C75 1.421(2)
C74 H74 0.95
C75 C76 1.429(2)
C75 C78 1.521(2)
C76 C77 1.401(2)
C76 H76 0.95
C77 H77 0.95
C78 C80 1.523(2)
C78 C79 1.532(2)
C78 H78 1
C79 H79A 0.98
C79 H79B 0.98
C79 H79C 0.98
C80 H80A 0.98
C80 H80B 0.98
C80 H80C 0.98
F1 P1 1.5941(14)
F2 P1 1.6156(14)
F3 P1 1.5854(15)
F4 P1 1.5976(15)
F5 P1 1.5791(15)
F6 P1 1.5948(13)
Cl2 C81 1.771(2)
C81 Cl3 1.752(2)
C81 H81A 0.99
C81 H81B 0.99
Cl5 C82 1.745(3)
C82 Cl6 1.761(3)
C82 H82A 0.99
C82 H82B 0.99
Cl5B C82B 1.718(17)
C82B Cl6B 1.726(16)
C82B H82C 0.99
C82B H82D 0.99

loop_
_geom_hbond_atom_site_label_D
_geom_hbond_atom_site_label_H
_geom_hbond_atom_site_label_A
_geom_hbond_distance_DH
_geom_hbond_distance_HA
_geom_hbond_distance_DA
_geom_hbond_angle_DHA
_geom_hbond_site_symmetry_A
C4 H4 F2 0.95 2.42 3.365(2) 170.7 1_455

loop_
_geom_torsion_atom_site_label_1
_geom_torsion_atom_site_label_2
_geom_torsion_atom_site_label_3
_geom_torsion_atom_site_label_4
_geom_torsion
Ru1 S2 C1 C2 170.11(12)
Ru1 S2 C1 S1 -6.83(7)
Ru1 S1 C1 C2 -170.02(12)
Ru1 S1 C1 S2 6.83(7)
C3 N1 C2 N2 0.62(15)
C5 N1 C2 N2 -179.37(12)
C3 N1 C2 C1 -179.84(13)
C5 N1 C2 C1 0.2(2)
S2 C1 C2 N2 6.1(2)
S1 C1 C2 N2 -177.46(11)
S2 C1 C2 N1 -173.38(11)
S1 C1 C2 N1 3.1(2)
C2 N1 C3 C4 -0.41(16)
C5 N1 C3 C4 179.57(13)
N1 C3 C4 N2 0.04(16)
N1 C2 N2 C4 -0.59(15)
C1 C2 N2 C4 179.87(13)
N1 C2 N2 C38 -173.25(13)
C1 C2 N2 C38 7.2(2)
C3 C4 N2 C2 0.34(16)
C3 C4 N2 C38 173.82(12)
C2 N1 C5 C10 89.77(17)
C3 N1 C5 C10 -90.21(17)
C2 N1 C5 C6 -89.13(17)
C3 N1 C5 C6 90.89(17)
C10 C5 C6 C7 -5.4(2)
N1 C5 C6 C7 173.48(13)
C10 C5 C6 C25 171.86(13)
N1 C5 C6 C25 -9.29(19)
C5 C6 C7 C8 0.7(2)
C25 C6 C7 C8 -176.47(14)
C6 C7 C8 C9 4.0(2)
C6 C7 C8 C11 -176.54(15)
C7 C8 C9 C10 -4.3(2)
C11 C8 C9 C10 176.23(15)
C8 C9 C10 C5 -0.1(2)
C8 C9 C10 C12 175.95(14)
C6 C5 C10 C9 5.1(2)
N1 C5 C10 C9 -173.79(13)
C6 C5 C10 C12 -171.08(13)
N1 C5 C10 C12 10.1(2)
C9 C10 C12 C19 15.0(2)
C5 C10 C12 C19 -169.04(13)
C9 C10 C12 C13 -110.06(16)
C5 C10 C12 C13 65.87(17)
C19 C12 C13 C18 -98.60(16)
C10 C12 C13 C18 28.68(19)
C19 C12 C13 C14 81.93(17)
C10 C12 C13 C14 -150.78(14)
C18 C13 C14 C15 -1.8(2)
C12 C13 C14 C15 177.67(16)
C13 C14 C15 C16 -0.1(3)
C14 C15 C16 C17 1.5(3)
C15 C16 C17 C18 -0.9(3)
C14 C13 C18 C17 2.4(2)
C12 C13 C18 C17 -177.06(15)
C16 C17 C18 C13 -1.1(3)
C10 C12 C19 C20 102.48(17)
C13 C12 C19 C20 -132.78(15)
C10 C12 C19 C24 -80.13(18)
C13 C12 C19 C24 44.61(19)
C24 C19 C20 C21 -0.1(3)
C12 C19 C20 C21 177.37(16)
C19 C20 C21 C22 0.8(3)
C20 C21 C22 C23 -0.2(3)
C21 C22 C23 C24 -1.0(3)
C22 C23 C24 C19 1.7(3)
C20 C19 C24 C23 -1.2(3)
C12 C19 C24 C23 -178.60(15)
C7 C6 C25 C32 -18.0(2)
C5 C6 C25 C32 164.89(13)
C7 C6 C25 C26 109.64(15)
C5 C6 C25 C26 -67.45(17)
C6 C25 C26 C27 -29.03(19)
C32 C25 C26 C27 99.45(17)
C6 C25 C26 C31 150.69(13)
C32 C25 C26 C31 -80.82(17)
C31 C26 C27 C28 -2.5(2)
C25 C26 C27 C28 177.24(15)
C26 C27 C28 C29 0.6(3)
C27 C28 C29 C30 1.3(3)
C28 C29 C30 C31 -1.2(3)
C29 C30 C31 C26 -0.7(3)
C27 C26 C31 C30 2.6(2)
C25 C26 C31 C30 -177.16(14)
C6 C25 C32 C33 -81.29(17)
C26 C25 C32 C33 151.63(14)
C6 C25 C32 C37 100.57(17)
C26 C25 C32 C37 -26.5(2)
C37 C32 C33 C34 1.8(2)
C25 C32 C33 C34 -176.38(14)
C32 C33 C34 C35 -0.9(3)
C33 C34 C35 C36 -1.1(3)
C34 C35 C36 C37 2.2(3)
C35 C36 C37 C32 -1.3(3)
C33 C32 C37 C36 -0.7(2)
C25 C32 C37 C36 177.43(15)
C2 N2 C38 C39 93.13(18)
C4 N2 C38 C39 -78.80(17)
C2 N2 C38 C43 -94.88(18)
C4 N2 C38 C43 93.19(16)
C39 C38 C43 C42 2.6(2)
N2 C38 C43 C42 -168.96(13)
C39 C38 C43 C58 -178.50(14)
N2 C38 C43 C58 9.9(2)
C43 C38 C39 C40 -4.7(2)
N2 C38 C39 C40 166.99(13)
C43 C38 C39 C45 173.94(14)
N2 C38 C39 C45 -14.3(2)
C38 C43 C42 C41 1.5(2)
C58 C43 C42 C41 -177.35(14)
C43 C42 C41 C40 -3.4(2)
C43 C42 C41 C44 176.95(15)
C42 C41 C40 C39 1.1(2)
C44 C41 C40 C39 -179.20(16)
C38 C39 C40 C41 2.8(2)
C45 C39 C40 C41 -175.95(14)
C38 C39 C45 C46 -101.21(16)
C40 C39 C45 C46 77.44(17)
C38 C39 C45 C52 131.05(15)
C40 C39 C45 C52 -50.30(18)
C39 C45 C46 C51 143.59(14)
C52 C45 C46 C51 -90.72(17)
C39 C45 C46 C47 -38.5(2)
C52 C45 C46 C47 87.24(18)
C51 C46 C47 C48 -0.5(2)
C45 C46 C47 C48 -178.44(16)
C46 C47 C48 C49 0.3(3)
C47 C48 C49 C50 0.6(3)
C48 C49 C50 C51 -1.4(3)
C49 C50 C51 C46 1.3(3)
C47 C46 C51 C50 -0.3(2)
C45 C46 C51 C50 177.76(15)
C39 C45 C52 C57 98.27(17)
C46 C45 C52 C57 -28.6(2)
C39 C45 C52 C53 -79.66(17)
C46 C45 C52 C53 153.49(14)
C57 C52 C53 C54 -0.2(2)
C45 C52 C53 C54 177.81(15)
C52 C53 C54 C55 0.6(3)
C53 C54 C55 C56 -0.5(3)
C54 C55 C56 C57 0.1(3)
C55 C56 C57 C52 0.3(2)
C53 C52 C57 C56 -0.2(2)
C45 C52 C57 C56 -178.13(14)
C42 C43 C58 C65 92.07(16)
C38 C43 C58 C65 -86.76(17)
C42 C43 C58 C59 -34.01(19)
C38 C43 C58 C59 147.16(14)
C43 C58 C59 C60 -96.33(17)
C65 C58 C59 C60 136.90(15)
C43 C58 C59 C64 83.26(17)
C65 C58 C59 C64 -43.51(19)
C64 C59 C60 C61 -1.3(2)
C58 C59 C60 C61 178.34(15)
C59 C60 C61 C62 0.0(3)
C60 C61 C62 C63 0.6(3)
C61 C62 C63 C64 0.1(3)
C62 C63 C64 C59 -1.3(3)
C60 C59 C64 C63 1.9(2)
C58 C59 C64 C63 -177.69(15)
C43 C58 C65 C70 2.1(2)
C59 C58 C65 C70 128.57(15)
C43 C58 C65 C66 -178.46(13)
C59 C58 C65 C66 -51.97(18)
C70 C65 C66 C67 0.0(2)
C58 C65 C66 C67 -179.49(14)
C65 C66 C67 C68 1.7(2)
C66 C67 C68 C69 -1.3(2)
C67 C68 C69 C70 -0.6(2)
C66 C65 C70 C69 -2.0(2)
C58 C65 C70 C69 177.49(14)
C68 C69 C70 C65 2.3(2)
C77 C72 C73 C74 2.5(2)
C71 C72 C73 C74 -175.89(15)
Ru1 C72 C73 C74 -51.17(13)
C77 C72 C73 Ru1 53.66(13)
C71 C72 C73 Ru1 -124.72(16)
C72 C73 C74 C75 -3.4(2)
Ru1 C73 C74 C75 -56.40(12)
C72 C73 C74 Ru1 53.04(13)
C73 C74 C75 C76 0.5(2)
Ru1 C74 C75 C76 -56.41(12)
C73 C74 C75 C78 -179.23(14)
Ru1 C74 C75 C78 123.86(13)
C73 C74 C75 Ru1 56.92(13)
C74 C75 C76 C77 3.1(2)
C78 C75 C76 C77 -177.15(14)
Ru1 C75 C76 C77 -51.80(13)
C74 C75 C76 Ru1 54.93(12)
C78 C75 C76 Ru1 -125.35(14)
C75 C76 C77 C72 -4.1(2)
Ru1 C76 C77 C72 -55.21(13)
C75 C76 C77 Ru1 51.16(13)
C73 C72 C77 C76 1.2(2)
C71 C72 C77 C76 179.58(15)
Ru1 C72 C77 C76 55.09(13)
C73 C72 C77 Ru1 -53.91(13)
C71 C72 C77 Ru1 124.49(15)
C74 C75 C78 C80 -165.99(14)
C76 C75 C78 C80 14.3(2)
Ru1 C75 C78 C80 -79.17(17)
C74 C75 C78 C79 70.26(19)
C76 C75 C78 C79 -109.45(17)
Ru1 C75 C78 C79 157.08(13)
